data_4310578
loop_
_publ_author_name
'Patrice M. T. Piggot'
'Lincoln A. Hall'
'Andrew J. P. White'
'David J. Williams'
'Laurence K. Thompson'

_publ_section_title
;
 Synthesis, Structure, and Magnetochemical Analysis of Selected First-Row
 Transition-Metal Anilino- and Anisolesquarate Compounds
;
_journal_name_full 'Inorganic Chemistry'
_journal_page_first 1167
_journal_page_last 1174
_journal_paper_doi 10.1021/ic035193g
_journal_volume 43
_journal_year 2004
_chemical_formula_sum 'C22 H20 Cu N2 O8'
_chemical_formula_weight 503.94
_chemical_name_systematic
; 
 ? 
;
_space_group_IT_number 14
_symmetry_cell_setting monoclinic
_symmetry_space_group_name_Hall '-P 2ybc'
_symmetry_space_group_name_H-M 'P 1 21/c 1'
_atom_sites_solution_hydrogens geom
_atom_sites_solution_primary direct
_atom_sites_solution_secondary difmap
_audit_creation_method SHELXL
_cell_angle_alpha 90.00
_cell_angle_beta 99.0713(14)
_cell_angle_gamma 90.00
_cell_formula_units_Z 2
_cell_length_a 9.6094(3)
_cell_length_b 11.5090(3)
_cell_length_c 9.2534(2)
_cell_measurement_temperature 150(2)
_cell_volume 1010.58(5)
_computing_data_reduction 'Siemens SHELXTL'
_computing_molecular_graphics 'Siemens SHELXTL'
_computing_publication_material 'Siemens SHELXTL'
_computing_structure_refinement 'SHELXL-93 (Sheldrick, 1993)'
_computing_structure_solution 'SHELXS-86 (Sheldrick, 1990)'
_diffrn_ambient_temperature 150(2)
_diffrn_measurement_device 'Nonius Kappa CCD'
_diffrn_measurement_method '\w scans'
_diffrn_radiation_monochromator graphite
_diffrn_radiation_source 'fine-focus sealed tube'
_diffrn_radiation_type MoK\a
_diffrn_radiation_wavelength 0.71073
_diffrn_reflns_av_R_equivalents 0.0679
_diffrn_reflns_av_sigmaI/netI 0.0554
_diffrn_reflns_limit_h_max 12
_diffrn_reflns_limit_h_min -12
_diffrn_reflns_limit_k_max 14
_diffrn_reflns_limit_k_min -14
_diffrn_reflns_limit_l_max 11
_diffrn_reflns_limit_l_min -11
_diffrn_reflns_number 10891
_diffrn_reflns_theta_max 27.57
_diffrn_reflns_theta_min 3.35
_exptl_absorpt_coefficient_mu 1.137
_exptl_absorpt_correction_T_max 0.9559
_exptl_absorpt_correction_T_min 0.8756
_exptl_absorpt_correction_type empirical
_exptl_crystal_colour Orange/red
_exptl_crystal_density_diffrn 1.656
_exptl_crystal_description plates
_exptl_crystal_F_000 518
_exptl_crystal_size_max 0.12
_exptl_crystal_size_mid 0.10
_exptl_crystal_size_min 0.04
_refine_diff_density_max 0.343
_refine_diff_density_min -0.506
_refine_diff_density_rms 0.074
_refine_ls_extinction_coef 0.0136(23)
_refine_ls_extinction_expression Fc^*^=kFc[1+0.001xFc^2^\l^3^/sin(2\q)]^-1/4^
_refine_ls_extinction_method SHELXL
_refine_ls_goodness_of_fit_all 1.054
_refine_ls_goodness_of_fit_obs 1.096
_refine_ls_matrix_type full
_refine_ls_number_parameters 148
_refine_ls_number_reflns 2187
_refine_ls_number_restraints 2
_refine_ls_restrained_S_all 1.082
_refine_ls_restrained_S_obs 1.095
_refine_ls_R_factor_all 0.0484
_refine_ls_R_factor_obs 0.0353
_refine_ls_shift/esd_max 0.000
_refine_ls_shift/esd_mean 0.000
_refine_ls_structure_factor_coef Fsqd
_refine_ls_weighting_details 'w=1/[\s^2^(Fo^2^)+(0.0186P)^2^+0.7341P] where P=(Fo^2^+2Fc^2^)/3'
_refine_ls_weighting_scheme calc
_refine_ls_wR_factor_all 0.0869
_refine_ls_wR_factor_obs 0.0790
_reflns_number_observed 1869
_reflns_number_total 2307
_reflns_observed_criterion >2sigma(I)
_cod_data_source_file ic035193gsi20031015_051854_4.cif
_cod_data_source_block Compound_4
_cod_depositor_comments
;
The following automatic conversions were performed:
'_symmetry_cell_setting' value 'Monoclinic' changed to 'monoclinic'
according to '/home/saulius/struct/CIF-dictionaries/cif_core.dic'
dictionary named 'cif_core.dic' version 2.4.1 from
2010-06-29.

'_exptl_absorpt_correction_type' value 'Empirical' changed to
'empirical' according to
'/home/saulius/struct/CIF-dictionaries/cif_core.dic' dictionary named
'cif_core.dic' version 2.4.1 from 2010-06-29.

Automatic conversion script
Id: cif_fix_enum 1527 2010-12-29 10:47:43Z saulius 

The following automatic conversions were performed:

'_refine_ls_weighting_scheme' value 'calc
w=1/[\s^2^(Fo^2^)+(0.0186P)^2^+0.7341P] where P=(Fo^2^+2Fc^2^)/3' was
changed to 'calc'. New tag '_refine_ls_weighting_details' was
created. The value of the new tag was set to
'w=1/[\s^2^(Fo^2^)+(0.0186P)^2^+0.7341P] where P=(Fo^2^+2Fc^2^)/3'.

Automatic conversion script
Id: cif_fix_values 3143 2015-03-26 13:38:13Z robertas 
;
_cod_original_formula_sum 'C22 H20 N2 O8 Cu'
_cod_database_code 4310578

loop_
_symmetry_equiv_pos_as_xyz
'x, y, z'
'-x, y+1/2, -z+1/2'
'-x, -y, -z'
'x, -y-1/2, z-1/2'

loop_
_atom_site_aniso_label
_atom_site_aniso_U_11
_atom_site_aniso_U_22
_atom_site_aniso_U_33
_atom_site_aniso_U_23
_atom_site_aniso_U_13
_atom_site_aniso_U_12
Cu 0.0193(2) 0.0145(2) 0.0128(2) -0.00168(14) -0.00117(12) -0.00029(14)
O1 0.0230(8) 0.0197(8) 0.0148(7) -0.0029(6) -0.0032(6) 0.0026(6)
C1 0.0196(10) 0.0174(10) 0.0147(10) -0.0004(8) 0.0017(8) 0.0012(8)
O2 0.0289(8) 0.0160(8) 0.0167(7) -0.0011(6) -0.0027(6) 0.0043(6)
C2 0.0211(11) 0.0194(11) 0.0147(9) -0.0016(8) 0.0009(8) 0.0000(8)
O3 0.0301(9) 0.0204(8) 0.0172(7) -0.0037(6) -0.0050(6) 0.0044(7)
C3 0.0228(11) 0.0178(11) 0.0148(10) 0.0007(8) -0.0004(8) 0.0026(9)
C4 0.0206(11) 0.0181(11) 0.0156(10) -0.0001(8) 0.0016(8) -0.0005(8)
N5 0.0234(10) 0.0172(10) 0.0169(9) -0.0011(7) -0.0040(7) 0.0019(7)
C6 0.0289(13) 0.0202(12) 0.0312(13) 0.0003(9) -0.0068(9) 0.0004(10)
C7 0.043(2) 0.0207(13) 0.0408(14) 0.0053(11) -0.0084(12) 0.0036(11)
C8 0.0355(14) 0.0301(14) 0.0274(13) 0.0038(10) -0.0080(10) 0.0097(11)
C9 0.0257(12) 0.0303(14) 0.0249(12) -0.0033(10) -0.0036(9) 0.0018(10)
C10 0.0260(12) 0.0175(11) 0.0220(10) -0.0016(9) -0.0005(8) 0.0016(9)
C11 0.0205(11) 0.0191(11) 0.0161(10) 0.0012(8) 0.0001(8) 0.0028(8)
O20 0.0214(8) 0.0191(8) 0.0183(7) -0.0001(6) 0.0011(6) -0.0012(6)
C21 0.0254(12) 0.0333(13) 0.0261(12) -0.0011(10) 0.0056(9) -0.0011(10)

loop_
_atom_site_label
_atom_site_type_symbol
_atom_site_fract_x
_atom_site_fract_y
_atom_site_fract_z
_atom_site_U_iso_or_equiv
_atom_site_thermal_displace_type
_atom_site_occupancy
_atom_site_calc_flag
_atom_site_refinement_flags
_atom_site_disorder_group
Cu Cu 0.0000 0.0000 0.0000 0.01589(14) Uani 1 d S .
O1 O -0.0441(2) 0.10729(13) 0.14932(15) 0.0198(3) Uani 1 d . .
C1 C 0.0230(2) 0.1372(2) 0.2723(2) 0.0173(4) Uani 1 d . .
O2 O -0.0224(2) 0.34414(13) 0.3327(2) 0.0212(3) Uani 1 d . .
C2 C 0.0324(2) 0.2469(2) 0.3531(2) 0.0186(4) Uani 1 d . .
O3 O 0.2058(2) 0.22672(14) 0.5858(2) 0.0235(4) Uani 1 d . .
C3 C 0.1353(2) 0.1912(2) 0.4699(2) 0.0188(4) Uani 1 d . .
C4 C 0.1202(2) 0.0824(2) 0.3872(2) 0.0183(4) Uani 1 d . .
N5 N 0.1661(2) -0.0259(2) 0.4014(2) 0.0200(4) Uani 1 d D .
H5 H 0.1256(26) -0.0778(18) 0.3351(22) 0.033(7) Uiso 1 d D .
C6 C 0.27039(15) -0.19382(11) 0.5285(2) 0.0280(5) Uani 1 d G .
H6A H 0.19960(15) -0.23953(11) 0.4718(2) 0.034 Uiso 1 calc R .
C7 C 0.3737(2) -0.24689(9) 0.6291(2) 0.0363(6) Uani 1 d G .
H7A H 0.3735(2) -0.32887(9) 0.6410(3) 0.044 Uiso 1 calc R .
C8 C 0.4772(2) -0.18002(12) 0.7121(2) 0.0324(6) Uani 1 d G .
H8A H 0.5478(2) -0.2163(2) 0.7808(2) 0.039 Uiso 1 calc R .
C9 C 0.47752(14) -0.06007(12) 0.6946(2) 0.0278(5) Uani 1 d G .
H9A H 0.5483(2) -0.0144(2) 0.7514(2) 0.033 Uiso 1 calc R .
C10 C 0.3743(2) -0.00700(9) 0.5941(2) 0.0223(5) Uani 1 d G .
H10A H 0.3745(2) 0.07498(9) 0.5821(2) 0.027 Uiso 1 calc R .
C11 C 0.27068(13) -0.07387(11) 0.51106(14) 0.0189(4) Uani 1 d G .
O20 O 0.2033(2) 0.04541(14) 0.0503(2) 0.0198(3) Uani 1 d D .
H20 H 0.2090(33) 0.1217(6) 0.0717(31) 0.043(9) Uiso 1 d D .
C21 C 0.2932(3) 0.0358(2) -0.0613(3) 0.0281(5) Uani 1 d . .
H21A H 0.3889(3) 0.0609(2) -0.0208(3) 0.042 Uiso 1 calc R .
H21B H 0.2561(3) 0.0852(2) -0.1448(3) 0.042 Uiso 1 calc R .
H21C H 0.2953(3) -0.0452(2) -0.0937(3) 0.042 Uiso 1 calc R .

loop_
_atom_type_symbol
_atom_type_description
_atom_type_scat_dispersion_real
_atom_type_scat_dispersion_imag
_atom_type_scat_source
C C 0.0033 0.0016 'International Tables Vol C Tables 4.2.6.8 and 6.1.1.4'
H H 0.0000 0.0000 'International Tables Vol C Tables 4.2.6.8 and 6.1.1.4'
N N 0.0061 0.0033 'International Tables Vol C Tables 4.2.6.8 and 6.1.1.4'
O O 0.0106 0.0060 'International Tables Vol C Tables 4.2.6.8 and 6.1.1.4'
Cu Cu 0.3201 1.2651 'International Tables Vol C Tables 4.2.6.8 and 6.1.1.4'

loop_
_geom_angle_atom_site_label_1
_geom_angle_atom_site_label_2
_geom_angle_atom_site_label_3
_geom_angle
_geom_angle_site_symmetry_1
_geom_angle_site_symmetry_3
_geom_angle_publ_flag
O1 Cu O1 180.0 . 3 ?
O1 Cu O20 90.97(6) . 3 ?
O1 Cu O20 89.03(6) 3 3 ?
O1 Cu O20 89.03(6) . . ?
O1 Cu O20 90.97(6) 3 . ?
O20 Cu O20 180.0 3 . ?
O1 Cu O2 91.38(6) . 2_545 ?
O1 Cu O2 88.62(6) 3 2_545 ?
O20 Cu O2 86.49(6) 3 2_545 ?
O20 Cu O2 93.51(6) . 2_545 ?
O1 Cu O2 88.62(6) . 4_565 ?
O1 Cu O2 91.38(6) 3 4_565 ?
O20 Cu O2 93.51(6) 3 4_565 ?
O20 Cu O2 86.49(6) . 4_565 ?
O2 Cu O2 180.0 2_545 4_565 ?
C1 O1 Cu 132.36(14) . . ?
O1 C1 C4 136.3(2) . . ?
O1 C1 C2 132.6(2) . . ?
C4 C1 C2 91.2(2) . . ?
C2 O2 Cu 126.52(13) . 2 ?
O2 C2 C1 135.4(2) . . ?
O2 C2 C3 135.8(2) . . ?
C1 C2 C3 88.8(2) . . ?
O3 C3 C4 136.7(2) . . ?
O3 C3 C2 133.8(2) . . ?
C4 C3 C2 89.4(2) . . ?
N5 C4 C1 130.6(2) . . ?
N5 C4 C3 138.7(2) . . ?
C1 C4 C3 90.6(2) . . ?
C4 N5 C11 128.6(2) . . ?
C7 C6 C11 120.0 . . ?
C6 C7 C8 120.0 . . ?
C9 C8 C7 120.0 . . ?
C8 C9 C10 120.0 . . ?
C11 C10 C9 120.0 . . ?
C10 C11 C6 120.0 . . ?
C10 C11 N5 122.91(12) . . ?
C6 C11 N5 117.02(12) . . ?
C21 O20 Cu 118.84(13) . . ?

loop_
_geom_bond_atom_site_label_1
_geom_bond_atom_site_label_2
_geom_bond_distance
_geom_bond_site_symmetry_2
_geom_bond_publ_flag
Cu O1 1.9489(14) . ?
Cu O1 1.9489(14) 3 ?
Cu O20 2.005(2) 3 ?
Cu O20 2.005(2) . ?
Cu O2 2.3570(15) 2_545 ?
Cu O2 2.3570(15) 4_565 ?
O1 C1 1.264(2) . ?
C1 C4 1.445(3) . ?
C1 C2 1.463(3) . ?
O2 C2 1.238(3) . ?
O2 Cu 2.3570(15) 2 ?
C2 C3 1.491(3) . ?
O3 C3 1.243(3) . ?
C3 C4 1.463(3) . ?
C4 N5 1.322(3) . ?
N5 C11 1.422(2) . ?
C6 C7 1.39 . ?
C6 C11 1.39 . ?
C7 C8 1.39 . ?
C8 C9 1.39 . ?
C9 C10 1.39 . ?
C10 C11 1.39 . ?
O20 C21 1.451(3) . ?
